data_1559521
loop_
_publ_author_name
'Maity, Dilip Kumar'
'Paul, Rakesh Kumar'
'Desiraju, Gautam R.'

_publ_section_title
;
 Drug-Drug Binary Solids of Nitrofurantoin and Trimethoprim: Crystal
 Engineering and Pharmaceutical Properties.
;
_journal_name_full 'Molecular pharmaceutics'
_journal_paper_doi 10.1021/acs.molpharmaceut.0c00090
_journal_year 2020
_chemical_formula_moiety 'C14 H18 N4 O3, C8 H6 N4 O5, C3 H6 N O, C H3'
_chemical_formula_sum 'C26 H33 N9 O9'
_chemical_formula_weight 615.61
_space_group_crystal_system triclinic
_space_group_IT_number 2
_space_group_name_Hall '-P 1'
_space_group_name_H-M_alt 'P -1'
_atom_sites_solution_hydrogens mixed
_audit_creation_method SHELXL-2017/1
_cell_angle_alpha 76.462(5)
_cell_angle_beta 85.575(6)
_cell_angle_gamma 67.518(5)
_cell_formula_units_Z 2
_cell_length_a 9.0795(16)
_cell_length_b 11.776(2)
_cell_length_c 15.533(3)
_cell_measurement_reflns_used 250
_cell_measurement_temperature 293(2)
_cell_measurement_theta_max 25.0
_cell_measurement_theta_min 3.0
_cell_volume 1491.8(5)
_computing_structure_refinement 'SHELXL-2017/1 (Sheldrick, 2017)'
_diffrn_ambient_temperature 293(2)
_diffrn_measured_fraction_theta_full 0.998
_diffrn_measured_fraction_theta_max 0.998
_diffrn_measurement_device_type CCD
_diffrn_radiation_type MoK\a
_diffrn_radiation_wavelength 0.71073
_diffrn_reflns_av_R_equivalents 0.0480
_diffrn_reflns_av_unetI/netI 0.0548
_diffrn_reflns_Laue_measured_fraction_full 0.998
_diffrn_reflns_Laue_measured_fraction_max 0.998
_diffrn_reflns_limit_h_max 10
_diffrn_reflns_limit_h_min -10
_diffrn_reflns_limit_k_max 14
_diffrn_reflns_limit_k_min -14
_diffrn_reflns_limit_l_max 18
_diffrn_reflns_limit_l_min -18
_diffrn_reflns_number 12865
_diffrn_reflns_point_group_measured_fraction_full 0.998
_diffrn_reflns_point_group_measured_fraction_max 0.998
_diffrn_reflns_theta_full 24.999
_diffrn_reflns_theta_max 24.999
_diffrn_reflns_theta_min 2.993
_diffrn_source 'fine-focus sealed tube'
_exptl_absorpt_coefficient_mu 0.106
_exptl_crystal_colour Yellow
_exptl_crystal_density_diffrn 1.370
_exptl_crystal_description Block
_exptl_crystal_F_000 648
_exptl_crystal_size_max 0.456
_exptl_crystal_size_mid 0.346
_exptl_crystal_size_min 0.249
_refine_diff_density_max 0.455
_refine_diff_density_min -0.474
_refine_diff_density_rms 0.045
_refine_ls_extinction_method none
_refine_ls_goodness_of_fit_ref 1.029
_refine_ls_hydrogen_treatment mixed
_refine_ls_matrix_type full
_refine_ls_number_parameters 404
_refine_ls_number_reflns 5231
_refine_ls_number_restraints 1
_refine_ls_restrained_S_all 1.126
_refine_ls_R_factor_all 0.1030
_refine_ls_R_factor_gt 0.0653
_refine_ls_shift/su_max 0.000
_refine_ls_shift/su_mean 0.000
_refine_ls_structure_factor_coef Fsqd
_refine_ls_weighting_details 'w=1/[\s^2^(Fo^2^)+(0.0773P)^2^+0.8761P] where P=(Fo^2^+2Fc^2^)/3'
_refine_ls_weighting_scheme calc
_refine_ls_wR_factor_gt 0.1668
_refine_ls_wR_factor_ref 0.1900
_reflns_Friedel_coverage 0.000
_reflns_number_gt 3333
_reflns_number_total 5231
_reflns_threshold_expression 'I > 2\s(I)'
_cod_data_source_file mp0c00090_si_002.cif
_cod_data_source_block DM4
_cod_original_cell_volume 1491.9(5)
_cod_database_code 1559521
_shelx_shelxl_version_number 2017/1
_shelx_space_group_comment
;
The symmetry employed for this shelxl refinement is uniquely defined
by the following loop, which should always be used as a source of
symmetry information in preference to the above space-group names.
They are only intended as comments.
;
_shelx_estimated_absorpt_t_min 0.9009
_shelx_estimated_absorpt_t_max 0.9875

loop_
_space_group_symop_operation_xyz
'x, y, z'
'-x, -y, -z'

loop_
_atom_site_label
_atom_site_type_symbol
_atom_site_fract_x
_atom_site_fract_y
_atom_site_fract_z
_atom_site_U_iso_or_equiv
_atom_site_adp_type
_atom_site_occupancy
_atom_site_site_symmetry_order
_atom_site_calc_flag
_atom_site_refinement_flags_posn
_atom_site_refinement_flags_adp
_atom_site_refinement_flags_occupancy
_atom_site_disorder_assembly
_atom_site_disorder_group
O9 O 1.2363(4) -0.0408(3) 0.2560(2) 0.1120(12) Uani 1 1 d . . . . .
N9 N 1.2589(12) -0.0713(4) 0.1217(4) 0.214(5) Uani 1 1 d . . . . .
C24 C 1.2794(9) -0.0720(5) 0.1885(4) 0.125(2) Uani 1 1 d D . . . .
C25 C 1.3009(7) -0.0841(6) 0.0341(4) 0.127(2) Uani 1 1 d . . . . .
H25A H 1.303682 -0.006087 -0.000844 0.190 Uiso 1 1 calc R U . . .
H25B H 1.223418 -0.104986 0.009352 0.190 Uiso 1 1 calc R U . . .
H25C H 1.404014 -0.149816 0.034285 0.190 Uiso 1 1 calc R U . . .
C23 C 1.4723(8) -0.0992(14) 0.1729(8) 0.331(10) Uani 1 1 d D . . . .
H23A H 1.526104 -0.182148 0.161877 0.497 Uiso 1 1 calc R U . . .
H23B H 1.517432 -0.093332 0.224757 0.497 Uiso 1 1 calc R U . . .
H23C H 1.484569 -0.037914 0.122924 0.497 Uiso 1 1 calc R U . . .
C26 C 1.0548(7) -0.0470(7) 0.1407(6) 0.169(4) Uani 1 1 d . . . . .
H26A H 1.034990 -0.058195 0.203134 0.254 Uiso 1 1 calc R U . . .
H26B H 1.029407 -0.106732 0.118150 0.254 Uiso 1 1 calc R U . . .
H26C H 0.989607 0.036961 0.111083 0.254 Uiso 1 1 calc R U . . .
N1 N 0.8051(3) 0.1465(2) 0.47339(15) 0.0472(6) Uani 1 1 d . . . . .
O2 O 0.6944(3) 0.7233(2) -0.02257(13) 0.0559(6) Uani 1 1 d . . . . .
N2 N 0.5806(3) 0.3335(2) 0.42019(15) 0.0473(6) Uani 1 1 d . . . . .
O6 O 0.3989(3) 0.1368(2) 0.38238(15) 0.0573(6) Uani 1 1 d . . . . .
N5 N -0.2881(3) 0.4845(2) 0.56041(16) 0.0518(7) Uani 1 1 d . . . . .
H5 H -0.380403 0.538386 0.569184 0.062 Uiso 1 1 calc R U . . .
C1 C 0.7913(4) 0.2559(3) 0.32056(18) 0.0442(7) Uani 1 1 d . . . . .
O3 O 0.8086(3) 0.7064(2) 0.13506(14) 0.0626(7) Uani 1 1 d . . . . .
C9 C 0.7351(3) 0.6113(3) 0.03990(18) 0.0444(7) Uani 1 1 d . . . . .
C4 C 0.8678(4) 0.1549(3) 0.39205(19) 0.0432(7) Uani 1 1 d . . . . .
N6 N -0.0729(3) 0.3850(2) 0.49167(16) 0.0525(7) Uani 1 1 d . . . . .
C2 C 0.6492(4) 0.3411(3) 0.34018(19) 0.0491(8) Uani 1 1 d . . . . .
H2 H 0.595778 0.409469 0.295037 0.059 Uiso 1 1 calc R U . . .
O4 O -0.2374(3) 0.3621(3) 0.70106(15) 0.0740(8) Uani 1 1 d . . . . .
O5 O -0.2597(3) 0.5711(2) 0.41415(15) 0.0662(7) Uani 1 1 d . . . . .
N4 N 0.5999(4) 0.2270(3) 0.56485(17) 0.0654(8) Uani 1 1 d . . . . .
H4A H 0.510038 0.283071 0.574458 0.078 Uiso 1 1 calc R U . . .
H4B H 0.649705 0.165132 0.607337 0.078 Uiso 1 1 calc R U . . .
C8 C 0.7908(4) 0.6010(3) 0.12324(19) 0.0471(8) Uani 1 1 d . . . . .
N7 N 0.0291(3) 0.3665(3) 0.42352(17) 0.0508(7) Uani 1 1 d . . . . .
O1 O 0.6642(3) 0.5275(2) -0.06422(14) 0.0673(7) Uani 1 1 d . . . . .
C5 C 0.8653(4) 0.2612(3) 0.2305(2) 0.0599(9) Uani 1 1 d . . . . .
H5A H 0.846255 0.201109 0.204022 0.072 Uiso 1 1 calc R U . . .
H5B H 0.979682 0.233312 0.238317 0.072 Uiso 1 1 calc R U . . .
C3 C 0.6625(4) 0.2360(3) 0.48347(19) 0.0451(7) Uani 1 1 d . . . . .
N3 N 1.0078(3) 0.0643(2) 0.38234(17) 0.0618(8) Uani 1 1 d . . . . .
H3A H 1.053239 0.004588 0.426996 0.074 Uiso 1 1 calc R U . . .
H3B H 1.052553 0.065736 0.331451 0.074 Uiso 1 1 calc R U . . .
C11 C 0.7536(4) 0.3969(3) 0.0831(2) 0.0509(8) Uani 1 1 d . . . . .
H11 H 0.741122 0.328107 0.069706 0.061 Uiso 1 1 calc R U . . .
C6 C 0.8090(4) 0.3870(3) 0.16588(19) 0.0496(8) Uani 1 1 d . . . . .
C18 C 0.1571(4) 0.2668(3) 0.4376(2) 0.0548(9) Uani 1 1 d . . . . .
C22 C 0.4811(4) 0.1385(3) 0.3063(2) 0.0550(8) Uani 1 1 d . . . . .
C10 C 0.7166(4) 0.5087(3) 0.01962(19) 0.0483(8) Uani 1 1 d . . . . .
C17 C -0.2135(4) 0.4903(3) 0.4806(2) 0.0478(8) Uani 1 1 d . . . . .
C7 C 0.8264(4) 0.4893(3) 0.18631(19) 0.0506(8) Uani 1 1 d . . . . .
H7 H 0.862024 0.483082 0.242408 0.061 Uiso 1 1 calc R U . . .
N8 N 0.6263(4) 0.0339(3) 0.3062(3) 0.0736(9) Uani 1 1 d . . . . .
O8 O 0.7022(3) 0.0364(3) 0.2376(2) 0.0953(10) Uani 1 1 d . . . . .
C16 C -0.2026(4) 0.3856(3) 0.6242(2) 0.0534(8) Uani 1 1 d . . . . .
C19 C 0.2677(4) 0.2465(3) 0.3655(2) 0.0511(8) Uani 1 1 d . . . . .
C21 C 0.4099(4) 0.2414(3) 0.2435(2) 0.0641(10) Uani 1 1 d . . . . .
H21 H 0.445347 0.262117 0.186400 0.077 Uiso 1 1 calc R U . . .
C15 C -0.0520(4) 0.3106(3) 0.5816(2) 0.0536(8) Uani 1 1 d . . . . .
H15A H 0.042751 0.306024 0.609468 0.064 Uiso 1 1 calc R U . . .
H15B H -0.046082 0.225942 0.583851 0.064 Uiso 1 1 calc R U . . .
O7 O 0.6667(4) -0.0501(3) 0.3719(3) 0.1103(12) Uani 1 1 d . . . . .
C20 C 0.2702(4) 0.3114(3) 0.2822(2) 0.0631(10) Uani 1 1 d . . . . .
H20 H 0.193640 0.388274 0.255220 0.076 Uiso 1 1 calc R U . . .
C12 C 0.6756(5) 0.4211(4) -0.0950(2) 0.0794(12) Uani 1 1 d . . . . .
H12A H 0.634857 0.447289 -0.154646 0.119 Uiso 1 1 calc R U . . .
H12B H 0.785214 0.364899 -0.093702 0.119 Uiso 1 1 calc R U . . .
H12C H 0.614554 0.378486 -0.057717 0.119 Uiso 1 1 calc R U . . .
C14 C 0.8657(6) 0.7006(4) 0.2189(3) 0.0810(12) Uani 1 1 d . . . . .
H14A H 0.873241 0.779586 0.219259 0.121 Uiso 1 1 calc R U . . .
H14B H 0.793534 0.683807 0.263912 0.121 Uiso 1 1 calc R U . . .
H14C H 0.969132 0.634417 0.230283 0.121 Uiso 1 1 calc R U . . .
C13 C 0.8296(5) 0.7377(4) -0.0692(2) 0.0756(12) Uani 1 1 d . . . . .
H13A H 0.796473 0.816515 -0.111936 0.113 Uiso 1 1 calc R U . . .
H13B H 0.904296 0.736450 -0.028144 0.113 Uiso 1 1 calc R U . . .
H13C H 0.879289 0.669816 -0.098994 0.113 Uiso 1 1 calc R U . . .
H18 H 0.187(4) 0.210(3) 0.495(2) 0.048(8) Uiso 1 1 d . . . . .

loop_
_atom_site_aniso_label
_atom_site_aniso_U_11
_atom_site_aniso_U_22
_atom_site_aniso_U_33
_atom_site_aniso_U_23
_atom_site_aniso_U_13
_atom_site_aniso_U_12
O9 0.109(3) 0.109(3) 0.079(2) -0.0278(19) 0.0172(19) 0.003(2)
N9 0.420(13) 0.072(3) 0.068(3) -0.021(3) 0.017(5) -0.002(4)
C24 0.213(8) 0.089(4) 0.085(4) -0.026(3) 0.047(4) -0.074(4)
C25 0.131(5) 0.144(5) 0.104(4) -0.064(4) 0.032(4) -0.034(4)
C23 0.059(4) 0.58(2) 0.415(16) -0.391(18) 0.007(7) -0.022(8)
C26 0.081(4) 0.177(6) 0.301(10) -0.150(7) 0.075(5) -0.062(4)
N1 0.0500(16) 0.0412(14) 0.0375(14) -0.0012(11) 0.0024(12) -0.0078(12)
O2 0.0511(13) 0.0519(13) 0.0441(12) 0.0074(10) 0.0011(10) -0.0075(11)
N2 0.0433(15) 0.0487(15) 0.0379(14) -0.0022(12) 0.0014(12) -0.0086(12)
O6 0.0501(14) 0.0530(13) 0.0590(14) -0.0139(11) 0.0003(11) -0.0076(11)
N5 0.0453(15) 0.0531(16) 0.0473(15) -0.0127(13) 0.0055(13) -0.0078(13)
C1 0.0462(18) 0.0424(17) 0.0359(16) -0.0018(13) -0.0007(13) -0.0117(15)
O3 0.0833(18) 0.0537(14) 0.0466(13) -0.0074(11) -0.0053(12) -0.0223(13)
C9 0.0390(17) 0.0455(18) 0.0339(16) 0.0014(13) 0.0022(13) -0.0060(14)
C4 0.0447(18) 0.0366(16) 0.0416(17) -0.0048(13) -0.0010(14) -0.0098(14)
N6 0.0506(16) 0.0549(16) 0.0398(14) -0.0134(12) 0.0034(12) -0.0055(13)
C2 0.0511(19) 0.0446(17) 0.0381(17) 0.0006(13) -0.0036(14) -0.0084(15)
O4 0.0727(17) 0.0897(19) 0.0412(14) -0.0116(12) 0.0050(12) -0.0130(14)
O5 0.0628(16) 0.0616(15) 0.0518(14) -0.0002(12) 0.0052(12) -0.0070(12)
N4 0.0634(19) 0.0623(18) 0.0438(16) 0.0016(13) 0.0077(14) -0.0035(15)
C8 0.0481(19) 0.0458(18) 0.0393(17) -0.0057(14) 0.0045(14) -0.0117(15)
N7 0.0474(16) 0.0563(17) 0.0474(15) -0.0181(13) 0.0028(13) -0.0146(14)
O1 0.0818(18) 0.0721(16) 0.0420(13) -0.0048(12) -0.0142(12) -0.0242(14)
C5 0.068(2) 0.0464(19) 0.0443(18) -0.0004(15) 0.0085(17) -0.0057(17)
C3 0.0459(18) 0.0454(17) 0.0389(16) -0.0050(14) 0.0021(14) -0.0144(15)
N3 0.0615(19) 0.0484(16) 0.0439(15) 0.0035(12) 0.0065(13) 0.0046(14)
C11 0.054(2) 0.0494(19) 0.0463(18) -0.0116(15) 0.0081(15) -0.0167(16)
C6 0.0496(19) 0.0482(18) 0.0357(17) -0.0010(14) 0.0074(14) -0.0079(15)
C18 0.051(2) 0.058(2) 0.048(2) -0.0140(17) -0.0040(16) -0.0112(18)
C22 0.0462(19) 0.054(2) 0.060(2) -0.0202(17) 0.0078(17) -0.0101(16)
C10 0.0438(18) 0.057(2) 0.0321(16) -0.0013(14) -0.0027(13) -0.0100(15)
C17 0.0470(19) 0.0480(18) 0.0440(18) -0.0103(15) 0.0019(15) -0.0134(15)
C7 0.0524(19) 0.0519(19) 0.0340(16) -0.0052(14) -0.0014(14) -0.0073(16)
N8 0.059(2) 0.062(2) 0.094(3) -0.028(2) 0.008(2) -0.0107(17)
O8 0.0687(19) 0.088(2) 0.121(3) -0.0437(19) 0.0355(19) -0.0151(16)
C16 0.052(2) 0.060(2) 0.0437(19) -0.0140(16) -0.0002(16) -0.0150(17)
C19 0.0388(18) 0.0527(19) 0.054(2) -0.0147(16) -0.0023(15) -0.0067(15)
C21 0.058(2) 0.069(2) 0.056(2) -0.0120(19) 0.0083(18) -0.0163(19)
C15 0.053(2) 0.058(2) 0.0417(17) -0.0118(15) -0.0041(15) -0.0106(16)
O7 0.083(2) 0.080(2) 0.119(3) -0.003(2) -0.005(2) 0.0130(18)
C20 0.052(2) 0.060(2) 0.057(2) -0.0099(18) 0.0008(17) 0.0002(17)
C12 0.087(3) 0.091(3) 0.058(2) -0.030(2) -0.005(2) -0.023(2)
C14 0.106(3) 0.075(3) 0.067(2) -0.019(2) -0.018(2) -0.035(3)
C13 0.076(3) 0.082(3) 0.061(2) 0.007(2) 0.013(2) -0.037(2)

loop_
_atom_type_symbol
_atom_type_description
_atom_type_scat_dispersion_real
_atom_type_scat_dispersion_imag
_atom_type_scat_source
C C 0.0033 0.0016 'International Tables Vol C Tables 4.2.6.8 and 6.1.1.4'
H H 0.0000 0.0000 'International Tables Vol C Tables 4.2.6.8 and 6.1.1.4'
N N 0.0061 0.0033 'International Tables Vol C Tables 4.2.6.8 and 6.1.1.4'
O O 0.0106 0.0060 'International Tables Vol C Tables 4.2.6.8 and 6.1.1.4'

loop_
_geom_angle_atom_site_label_1
_geom_angle_atom_site_label_2
_geom_angle_atom_site_label_3
_geom_angle
_geom_angle_site_symmetry_1
_geom_angle_site_symmetry_3
_geom_angle_publ_flag
C24 N9 C25 156.0(11) . . ?
C24 N9 C26 92.8(7) . . ?
C25 N9 C26 111.1(7) . . ?
N9 C24 O9 151.9(9) . . ?
N9 C24 C23 93.5(8) . . ?
O9 C24 C23 111.3(7) . . ?
C4 N1 C3 117.1(2) . . ?
C9 O2 C13 112.0(3) . . ?
C3 N2 C2 115.8(3) . . ?
C22 O6 C19 104.4(2) . . ?
C16 N5 C17 113.3(3) . . ?
C2 C1 C4 115.1(3) . . ?
C2 C1 C5 125.0(3) . . ?
C4 C1 C5 120.0(3) . . ?
C8 O3 C14 117.0(3) . . ?
O2 C9 C8 120.7(3) . . ?
O2 C9 C10 119.4(3) . . ?
C8 C9 C10 119.8(3) . . ?
N3 C4 N1 116.7(3) . . ?
N3 C4 C1 121.6(3) . . ?
N1 C4 C1 121.7(3) . . ?
N7 N6 C17 119.8(3) . . ?
N7 N6 C15 128.1(3) . . ?
C17 N6 C15 112.0(2) . . ?
N2 C2 C1 124.7(3) . . ?
O3 C8 C7 125.0(3) . . ?
O3 C8 C9 114.8(3) . . ?
C7 C8 C9 120.2(3) . . ?
C18 N7 N6 117.0(3) . . ?
C10 O1 C12 117.9(3) . . ?
C1 C5 C6 116.9(3) . . ?
N2 C3 N4 117.5(3) . . ?
N2 C3 N1 125.5(3) . . ?
N4 C3 N1 117.0(3) . . ?
C6 C11 C10 120.5(3) . . ?
C11 C6 C7 120.0(3) . . ?
C11 C6 C5 119.7(3) . . ?
C7 C6 C5 120.0(3) . . ?
N7 C18 C19 117.5(3) . . ?
C21 C22 O6 112.8(3) . . ?
C21 C22 N8 131.2(3) . . ?
O6 C22 N8 116.0(3) . . ?
O1 C10 C11 125.1(3) . . ?
O1 C10 C9 115.3(3) . . ?
C11 C10 C9 119.6(3) . . ?
O5 C17 N5 127.0(3) . . ?
O5 C17 N6 126.8(3) . . ?
N5 C17 N6 106.2(3) . . ?
C6 C7 C8 120.0(3) . . ?
O7 N8 O8 124.7(4) . . ?
O7 N8 C22 119.3(4) . . ?
O8 N8 C22 116.0(4) . . ?
O4 C16 N5 126.8(3) . . ?
O4 C16 C15 126.0(3) . . ?
N5 C16 C15 107.2(3) . . ?
C20 C19 O6 110.5(3) . . ?
C20 C19 C18 134.1(3) . . ?
O6 C19 C18 115.4(3) . . ?
C22 C21 C20 105.2(3) . . ?
N6 C15 C16 101.2(3) . . ?
C19 C20 C21 107.1(3) . . ?

loop_
_geom_bond_atom_site_label_1
_geom_bond_atom_site_label_2
_geom_bond_distance
_geom_bond_site_symmetry_2
_geom_bond_publ_flag
O9 C24 1.181(6) . ?
N9 C24 1.066(7) . ?
N9 C25 1.411(7) . ?
N9 C26 1.776(11) . ?
C24 C23 1.664(9) . ?
N1 C4 1.343(4) . ?
N1 C3 1.347(4) . ?
O2 C9 1.379(3) . ?
O2 C13 1.423(4) . ?
N2 C3 1.330(4) . ?
N2 C2 1.346(4) . ?
O6 C22 1.349(4) . ?
O6 C19 1.368(4) . ?
N5 C16 1.351(4) . ?
N5 C17 1.366(4) . ?
C1 C2 1.362(4) . ?
C1 C4 1.414(4) . ?
C1 C5 1.503(4) . ?
O3 C8 1.366(4) . ?
O3 C14 1.416(4) . ?
C9 C8 1.388(4) . ?
C9 C10 1.389(4) . ?
C4 N3 1.336(4) . ?
N6 N7 1.352(3) . ?
N6 C17 1.385(4) . ?
N6 C15 1.448(4) . ?
O4 C16 1.207(4) . ?
O5 C17 1.204(4) . ?
N4 C3 1.343(4) . ?
C8 C7 1.384(4) . ?
N7 C18 1.285(4) . ?
O1 C10 1.361(3) . ?
O1 C12 1.409(4) . ?
C5 C6 1.506(4) . ?
C11 C6 1.381(4) . ?
C11 C10 1.386(4) . ?
C6 C7 1.382(5) . ?
C18 C19 1.445(5) . ?
C22 C21 1.334(5) . ?
C22 N8 1.419(4) . ?
N8 O7 1.209(4) . ?
N8 O8 1.225(4) . ?
C16 C15 1.516(5) . ?
C19 C20 1.343(5) . ?
C21 C20 1.401(5) . ?
